data_4101768
loop_
_publ_author_name
'Esenturk, Emren N'
'Fettinger, James C'
'Eichhorn, Bryan W'

_publ_contact_author_address
;Department of Chemistry and Biochemistry
University of Maryland
College Park, MD 20742
;
_publ_contact_author_email emrenes@umd.edu
_publ_contact_author_fax '301-314 9121'
_publ_contact_author_name 'Emren Nalbant-Esenturk, James Fettinger and Bryan Eichhorn'
_publ_contact_author_phone '301-405 1864'
_publ_section_title
;
 Synthesis, structure, and dynamic properties of [Ni2Sn17]4-.
;
_journal_issue 1
_journal_name_full 'Journal of the American Chemical Society'
_journal_page_first 12
_journal_page_last 13
_journal_paper_doi 10.1021/ja055379+
_journal_volume 128
_journal_year 2006
_chemical_formula_sum 'C76 H160 K4 N12 Ni2 O24 Sn17'
_chemical_formula_weight 3917.71
_chemical_name_systematic
; 
 ? 
;
_space_group_IT_number 15
_symmetry_cell_setting monoclinic
_symmetry_space_group_name_Hall '-I 2ya'
_symmetry_space_group_name_H-M 'I 1 2/a 1'
_atom_sites_solution_hydrogens geom
_atom_sites_solution_primary direct
_atom_sites_solution_secondary difmap
_audit_creation_method SHELXL-97
_cell_angle_alpha 90.00
_cell_angle_beta 116.0240(10)
_cell_angle_gamma 90.00
_cell_formula_units_Z 4
_cell_length_a 28.7930(14)
_cell_length_b 16.7444(8)
_cell_length_c 29.2296(14)
_cell_measurement_reflns_used 9859
_cell_measurement_temperature 173(2)
_cell_measurement_theta_max 27.503
_cell_measurement_theta_min 2.361
_cell_volume 12663.4(11)
_computing_cell_refinement 'Bruker SMART'
_computing_data_collection 'Bruker SMART'
_computing_data_reduction 'Bruker SAINT'
_computing_molecular_graphics 'Bruker SHELXTL'
_computing_publication_material 'Bruker SHELXTL'
_computing_structure_refinement 'SHELXL-97 (Sheldrick, 1997)'
_computing_structure_solution 'SHELXS-97 (Sheldrick, 1990)'
_diffrn_ambient_temperature 173(2)
_diffrn_measured_fraction_theta_full 0.999
_diffrn_measured_fraction_theta_max 0.999
_diffrn_measurement_device_type 'CCD area detector'
_diffrn_measurement_method 'phi and omega scans'
_diffrn_radiation_monochromator graphite
_diffrn_radiation_source 'fine-focus sealed tube'
_diffrn_radiation_type MoK\a
_diffrn_radiation_wavelength 0.71073
_diffrn_reflns_av_R_equivalents 0.0174
_diffrn_reflns_av_sigmaI/netI 0.0163
_diffrn_reflns_limit_h_max 36
_diffrn_reflns_limit_h_min -37
_diffrn_reflns_limit_k_max 21
_diffrn_reflns_limit_k_min -21
_diffrn_reflns_limit_l_max 37
_diffrn_reflns_limit_l_min -37
_diffrn_reflns_number 44725
_diffrn_reflns_theta_full 27.50
_diffrn_reflns_theta_max 27.50
_diffrn_reflns_theta_min 2.37
_exptl_absorpt_coefficient_mu 3.765
_exptl_absorpt_correction_T_max 0.6778
_exptl_absorpt_correction_T_min 0.2937
_exptl_crystal_colour Black
_exptl_crystal_density_diffrn 2.055
_exptl_crystal_density_meas 0
_exptl_crystal_density_method 'not measured'
_exptl_crystal_description Block
_exptl_crystal_F_000 7496
_exptl_crystal_size_max 0.43
_exptl_crystal_size_mid 0.36
_exptl_crystal_size_min 0.11
_refine_diff_density_max 1.221
_refine_diff_density_min -0.854
_refine_diff_density_rms 0.080
_refine_ls_extinction_method none
_refine_ls_goodness_of_fit_ref 1.072
_refine_ls_hydrogen_treatment mixed
_refine_ls_matrix_type full
_refine_ls_number_parameters 915
_refine_ls_number_reflns 14517
_refine_ls_number_restraints 1
_refine_ls_restrained_S_all 1.084
_refine_ls_R_factor_all 0.0271
_refine_ls_R_factor_gt 0.0223
_refine_ls_shift/su_max 0.006
_refine_ls_shift/su_mean 0.000
_refine_ls_structure_factor_coef Fsqd
_refine_ls_weighting_details 'calc w=1/[\s^2^(Fo^2^)+(0.0234P)^2^+32.3497P] where P=(Fo^2^+2Fc^2^)/3'
_refine_ls_weighting_scheme calc
_refine_ls_wR_factor_gt 0.0543
_refine_ls_wR_factor_ref 0.0563
_reflns_number_gt 12934
_reflns_number_total 14517
_reflns_threshold_expression >2sigma(I)
_cod_data_source_file ja055379si20050815090517.cif
_cod_data_source_block 1077ffmi
_cod_depositor_comments
;
The following automatic conversions were performed:

'_symmetry_cell_setting' value 'Monoclinic' changed to 'monoclinic'
according to the built-in table from CIF Core dictionary named
'cif_core.dic' version 2.4.1 from 2010-06-29.

Automatic conversion script
Id: cif_fix_values 1673 2011-04-08 12:14:43Z adriana 
;
_cod_original_sg_symbol_H-M I2/a
_cod_database_code 4101768

loop_
_symmetry_equiv_pos_as_xyz
'x, y, z'
'-x+1/2, y, -z'
'x+1/2, y+1/2, z+1/2'
'-x+1, y+1/2, -z+1/2'
'-x, -y, -z'
'x-1/2, -y, z'
'-x+1/2, -y+1/2, -z+1/2'
'x, -y+1/2, z+1/2'

loop_
_atom_site_label
_atom_site_type_symbol
_atom_site_fract_x
_atom_site_fract_y
_atom_site_fract_z
_atom_site_U_iso_or_equiv
_atom_site_adp_type
_atom_site_occupancy
_atom_site_symmetry_multiplicity
_atom_site_calc_flag
_atom_site_refinement_flags
_atom_site_disorder_assembly
_atom_site_disorder_group
Ni1 Ni 0.2500 0.59722(3) 1.0000 0.02517(9) Uani 1 2 d S . 3
Ni2 Ni 0.2500 0.88201(3) 1.0000 0.02267(9) Uani 1 2 d S . 3
Sn1 Sn 0.291599(8) 0.470729(12) 0.978886(8) 0.03801(5) Uani 1 1 d . . 3
Sn2 Sn 0.318273(8) 0.522939(13) 1.086689(8) 0.03844(5) Uani 1 1 d . . 3
Sn3 Sn 0.347929(7) 0.634231(13) 1.023305(9) 0.03960(5) Uani 1 1 d . A 3
Sn4 Sn 0.263324(8) 0.636610(12) 0.917741(8) 0.03536(5) Uani 1 1 d . . 3
Sn5 Sn 0.2500 0.739743(16) 1.0000 0.04260(7) Uani 1 2 d S . 3
Sn6 Sn 0.226329(8) 0.844797(13) 0.903439(7) 0.03488(5) Uani 1 1 d . . 3
Sn7 Sn 0.150047(7) 0.844506(13) 0.946455(8) 0.03655(5) Uani 1 1 d . B 3
Sn8 Sn 0.205225(8) 1.009048(12) 0.946156(8) 0.03611(5) Uani 1 1 d . . 3
Sn9 Sn 0.187968(8) 0.956086(12) 1.036224(8) 0.03601(5) Uani 1 1 d . . 3
K21 K 0.36876(2) 0.32489(4) 0.81171(2) 0.03507(13) Uani 1 1 d . . .
N21 N 0.29918(12) 0.46507(18) 0.80169(13) 0.0538(8) Uani 1 1 d . . .
N22 N 0.43865(13) 0.1842(2) 0.81824(14) 0.0632(9) Uani 1 1 d . . .
C21 C 0.26582(19) 0.4766(3) 0.7474(2) 0.0729(14) Uani 1 1 d . . .
H21A H 0.249(2) 0.518(4) 0.744(2) 0.093(18) Uiso 1 1 d . . .
H21B H 0.2415(16) 0.435(3) 0.7357(16) 0.056(12) Uiso 1 1 d . . .
O22 O 0.32046(10) 0.40708(15) 0.71966(9) 0.0506(6) Uani 1 1 d . . .
C22 C 0.2937(2) 0.4795(3) 0.7152(2) 0.0726(13) Uani 1 1 d . . .
H22A H 0.273(2) 0.484(3) 0.683(2) 0.089(17) Uiso 1 1 d . . .
H22B H 0.3197(17) 0.523(3) 0.7257(17) 0.064(13) Uiso 1 1 d . . .
O24 O 0.39830(10) 0.2947(2) 0.73259(9) 0.0634(8) Uani 1 1 d . . .
C23 C 0.3516(2) 0.4098(4) 0.69303(19) 0.0738(14) Uani 1 1 d . . .
H23A H 0.381(2) 0.436(3) 0.7137(19) 0.080(16) Uiso 1 1 d . . .
H23B H 0.333(2) 0.428(3) 0.664(2) 0.089(17) Uiso 1 1 d . . .
O28 O 0.34421(11) 0.16896(16) 0.83354(11) 0.0584(7) Uani 1 1 d . . .
C24 C 0.36516(17) 0.3291(4) 0.68485(15) 0.0656(12) Uani 1 1 d . . .
H24A H 0.3395(15) 0.291(2) 0.6717(13) 0.041(9) Uiso 1 1 d . . .
H24B H 0.3818(17) 0.329(3) 0.6623(17) 0.070(13) Uiso 1 1 d . . .
O30 O 0.29069(11) 0.30778(17) 0.84102(11) 0.0616(7) Uani 1 1 d . . .
C25 C 0.4098(2) 0.2146(4) 0.7266(2) 0.0872(18) Uani 1 1 d . . .
H25A H 0.409(3) 0.195(5) 0.697(3) 0.18(3) Uiso 1 1 d . . .
H25B H 0.3830(16) 0.175(2) 0.7237(15) 0.046(11) Uiso 1 1 d . . .
O34 O 0.41051(9) 0.46525(14) 0.86655(9) 0.0479(5) Uani 1 1 d . . .
C26 C 0.4525(2) 0.1867(5) 0.7756(2) 0.091(2) Uani 1 1 d . . .
H26A H 0.463(3) 0.137(4) 0.774(3) 0.14(3) Uiso 1 1 d . . .
H26B H 0.478(2) 0.229(3) 0.786(2) 0.09(2) Uiso 1 1 d . . .
O36 O 0.47150(9) 0.32264(15) 0.88751(9) 0.0499(6) Uani 1 1 d . . .
C27 C 0.4105(2) 0.1108(3) 0.8157(3) 0.0829(16) Uani 1 1 d . . .
H27A H 0.4376(19) 0.064(3) 0.8258(18) 0.083(15) Uiso 1 1 d . . .
H27B H 0.381(2) 0.099(3) 0.777(2) 0.104(19) Uiso 1 1 d . . .
C28 C 0.3847(2) 0.1104(3) 0.8499(3) 0.0853(18) Uani 1 1 d . . .
H28A H 0.375(3) 0.069(4) 0.852(3) 0.12(3) Uiso 1 1 d . . .
H28B H 0.405(2) 0.121(3) 0.882(2) 0.079(17) Uiso 1 1 d . . .
C29 C 0.3199(3) 0.1745(4) 0.8662(2) 0.0803(15) Uani 1 1 d . . .
H29A H 0.345(2) 0.196(4) 0.894(2) 0.10(2) Uiso 1 1 d . . .
H29B H 0.3101(19) 0.118(3) 0.8709(19) 0.087(15) Uiso 1 1 d . . .
C30 C 0.2749(2) 0.2284(4) 0.8448(3) 0.0863(19) Uani 1 1 d . . .
H30A H 0.2586(16) 0.215(3) 0.8165(16) 0.047(12) Uiso 1 1 d . . .
H30B H 0.2590(19) 0.229(3) 0.8659(19) 0.079(15) Uiso 1 1 d . . .
C31 C 0.24813(18) 0.3623(3) 0.8214(2) 0.0760(15) Uani 1 1 d . . .
H31A H 0.2300(18) 0.362(3) 0.8398(17) 0.068(13) Uiso 1 1 d . . .
H31B H 0.2273(16) 0.347(2) 0.7870(16) 0.051(11) Uiso 1 1 d . . .
C32 C 0.2682(2) 0.4461(3) 0.8292(2) 0.0735(14) Uani 1 1 d . . .
H32A H 0.243(2) 0.482(4) 0.820(2) 0.101(19) Uiso 1 1 d . . .
H32B H 0.2902(18) 0.452(3) 0.8654(19) 0.070(14) Uiso 1 1 d . . .
C33 C 0.33135(19) 0.5362(3) 0.8242(2) 0.0702(13) Uani 1 1 d . . .
H33A H 0.3111(19) 0.577(3) 0.8287(18) 0.082(15) Uiso 1 1 d . . .
H33B H 0.3425(17) 0.556(3) 0.7997(17) 0.062(13) Uiso 1 1 d . . .
C34 C 0.3767(2) 0.5202(3) 0.8740(2) 0.0720(13) Uani 1 1 d . . .
H34A H 0.3974(19) 0.569(3) 0.8890(19) 0.084(15) Uiso 1 1 d . . .
H34B H 0.3655(19) 0.498(3) 0.8982(19) 0.074(15) Uiso 1 1 d . . .
C35 C 0.45599(19) 0.4506(3) 0.91222(16) 0.0648(12) Uani 1 1 d . . .
H35A H 0.4445(16) 0.427(3) 0.9345(16) 0.057(12) Uiso 1 1 d . . .
H35B H 0.469(2) 0.499(3) 0.925(2) 0.090(16) Uiso 1 1 d . . .
C36 C 0.49202(16) 0.4002(3) 0.9024(2) 0.0674(13) Uani 1 1 d . . .
H36A H 0.4968(16) 0.420(3) 0.8751(16) 0.059(12) Uiso 1 1 d . . .
H36B H 0.5254(19) 0.395(3) 0.9322(18) 0.077(14) Uiso 1 1 d . . .
C37 C 0.50656(16) 0.2721(3) 0.87844(19) 0.0675(12) Uani 1 1 d . . .
H37A H 0.536(2) 0.273(3) 0.905(2) 0.079(15) Uiso 1 1 d . . .
H37B H 0.5150(19) 0.294(3) 0.8474(19) 0.082(15) Uiso 1 1 d . . .
C38 C 0.48583(18) 0.1906(3) 0.8668(2) 0.0712(13) Uani 1 1 d . . .
H38A H 0.4771(16) 0.175(2) 0.8918(16) 0.052(12) Uiso 1 1 d . . .
H38B H 0.515(2) 0.164(3) 0.866(2) 0.099(18) Uiso 1 1 d . . .
K41 K 0.03483(2) 0.73489(4) 0.64751(2) 0.03148(12) Uani 1 1 d . . .
N41 N 0.11431(12) 0.69787(19) 0.75315(10) 0.0486(7) Uani 1 1 d . . .
N42 N -0.04684(10) 0.77430(15) 0.54211(10) 0.0368(5) Uani 1 1 d . . .
C41 C 0.10315(18) 0.7457(3) 0.78908(14) 0.0560(10) Uani 1 1 d . . .
H41A H 0.127(2) 0.739(3) 0.8215(19) 0.079(14) Uiso 1 1 d . . .
H41B H 0.0725(15) 0.724(2) 0.7915(14) 0.045(10) Uiso 1 1 d . . .
C42 C 0.09248(17) 0.8322(3) 0.77482(15) 0.0566(9) Uani 1 1 d . . .
H42A H 0.0885(17) 0.859(3) 0.8005(18) 0.068(13) Uiso 1 1 d . . .
H42B H 0.1219(16) 0.853(2) 0.7697(14) 0.048(10) Uiso 1 1 d . . .
O42 O 0.04696(9) 0.83933(13) 0.72835(8) 0.0437(5) Uani 1 1 d . . .
C43 C 0.03538(16) 0.9204(2) 0.71299(14) 0.0463(8) Uani 1 1 d . . .
H43A H 0.0604(14) 0.942(2) 0.7047(14) 0.045(10) Uiso 1 1 d . . .
H43B H 0.0345(15) 0.951(2) 0.7415(15) 0.053(11) Uiso 1 1 d . . .
C44 C -0.01646(15) 0.9254(2) 0.66931(14) 0.0451(8) Uani 1 1 d . . .
H44A H -0.0435(16) 0.900(2) 0.6756(15) 0.055(11) Uiso 1 1 d . . .
H44B H -0.0288(15) 0.977(2) 0.6619(14) 0.050(10) Uiso 1 1 d . . .
O44 O -0.01477(9) 0.88873(13) 0.62633(8) 0.0395(5) Uani 1 1 d . . .
C45 C -0.06336(14) 0.8950(2) 0.58274(14) 0.0473(8) Uani 1 1 d . . .
H45A H -0.0739(15) 0.953(2) 0.5762(14) 0.052(10) Uiso 1 1 d . . .
H45B H -0.0892(14) 0.867(2) 0.5882(13) 0.038(9) Uiso 1 1 d . . .
C46 C -0.05888(15) 0.8599(2) 0.53738(14) 0.0464(8) Uani 1 1 d . . .
H46A H -0.0917(16) 0.867(2) 0.5071(16) 0.057(11) Uiso 1 1 d . . .
H46B H -0.0288(15) 0.888(2) 0.5342(14) 0.050(10) Uiso 1 1 d . . .
C47 C -0.02762(15) 0.7514(2) 0.50519(13) 0.0455(8) Uani 1 1 d . . .
H47A H -0.0480(15) 0.769(2) 0.4742(15) 0.047(10) Uiso 1 1 d . . .
H47B H -0.0299(13) 0.697(2) 0.5028(13) 0.042(9) Uiso 1 1 d . . .
C48 C 0.02789(15) 0.7742(2) 0.52097(14) 0.0470(8) Uani 1 1 d . . .
H48A H 0.0372(14) 0.762(2) 0.4946(14) 0.046(10) Uiso 1 1 d . . .
H48B H 0.0361(14) 0.832(2) 0.5296(14) 0.045(10) Uiso 1 1 d . . .
O48 O 0.06005(9) 0.73120(13) 0.56561(9) 0.0403(5) Uani 1 1 d . . .
C49 C 0.11346(14) 0.7441(2) 0.57848(16) 0.0490(8) Uani 1 1 d . . .
H49A H 0.1221(16) 0.799(3) 0.5867(16) 0.059(11) Uiso 1 1 d . . .
H49B H 0.1209(17) 0.727(3) 0.5521(17) 0.064(12) Uiso 1 1 d . . .
C50 C 0.14586(16) 0.6968(3) 0.62454(17) 0.0551(9) Uani 1 1 d . . .
H50A H 0.1362(15) 0.643(2) 0.6184(15) 0.052(11) Uiso 1 1 d . . .
H50B H 0.1802(18) 0.700(3) 0.6329(16) 0.064(12) Uiso 1 1 d . . .
O50 O 0.13921(9) 0.72508(15) 0.66721(10) 0.0486(6) Uani 1 1 d . . .
C51 C 0.17396(17) 0.6868(4) 0.71291(19) 0.0716(13) Uani 1 1 d . . .
H51A H 0.204(2) 0.693(3) 0.713(2) 0.093(18) Uiso 1 1 d . . .
H51B H 0.1694(19) 0.632(3) 0.7082(19) 0.078(16) Uiso 1 1 d . . .
C52 C 0.16555(16) 0.7172(4) 0.75675(18) 0.0670(12) Uani 1 1 d . . .
H52A H 0.189(2) 0.694(3) 0.784(2) 0.086(16) Uiso 1 1 d . . .
H52B H 0.1671(15) 0.769(2) 0.7579(15) 0.045(11) Uiso 1 1 d . . .
C53 C 0.1126(2) 0.6122(3) 0.76441(16) 0.0653(12) Uani 1 1 d . . .
H53A H 0.1356(18) 0.607(3) 0.8002(19) 0.074(14) Uiso 1 1 d . . .
H53B H 0.1274(18) 0.582(3) 0.7464(18) 0.072(14) Uiso 1 1 d . . .
C54 C 0.0587(2) 0.5817(3) 0.74857(15) 0.0623(11) Uani 1 1 d . . .
H54A H 0.0607(15) 0.530(3) 0.7583(15) 0.054(11) Uiso 1 1 d . . .
H54B H 0.0404(14) 0.611(2) 0.7651(14) 0.042(9) Uiso 1 1 d . . .
O54 O 0.03074(9) 0.58635(14) 0.69457(9) 0.0442(5) Uani 1 1 d . . .
C55 C -0.02003(16) 0.5553(2) 0.67668(17) 0.0543(10) Uani 1 1 d . . .
H55A H -0.0392(15) 0.584(2) 0.6898(14) 0.044(10) Uiso 1 1 d . . .
H55B H -0.0160(17) 0.497(3) 0.6912(16) 0.067(12) Uiso 1 1 d . . .
C56 C -0.04566(15) 0.5579(2) 0.62065(18) 0.0560(10) Uani 1 1 d . . .
H56A H -0.0238(14) 0.528(2) 0.6056(13) 0.041(9) Uiso 1 1 d . . .
H56B H -0.0754(18) 0.532(3) 0.6107(17) 0.069(13) Uiso 1 1 d . . .
O56 O -0.05411(9) 0.63874(13) 0.60362(10) 0.0464(5) Uani 1 1 d . . .
C57 C -0.08318(15) 0.6426(2) 0.54940(15) 0.0526(9) Uani 1 1 d . . .
H57A H -0.1159(19) 0.615(3) 0.5423(18) 0.080(14) Uiso 1 1 d . . .
H57B H -0.0605(15) 0.613(2) 0.5354(14) 0.050(10) Uiso 1 1 d . . .
C58 C -0.09363(13) 0.7279(2) 0.53283(15) 0.0502(8) Uani 1 1 d . . .
H58A H -0.1194(16) 0.732(2) 0.4968(16) 0.058(11) Uiso 1 1 d . . .
H58B H -0.1078(14) 0.751(2) 0.5513(13) 0.038(9) Uiso 1 1 d . . .
C61 C 0.0247(2) 0.5215(3) 0.5154(2) 0.0570(12) Uani 0.78 1 d P . 1
H61A H 0.0230 0.5471 0.5452 0.068 Uiso 0.78 1 calc PR . 1
H61B H 0.0538 0.4831 0.5281 0.068 Uiso 0.78 1 calc PR . 1
N61 N 0.03321(18) 0.5830(2) 0.48341(19) 0.0608(11) Uani 0.78 1 d P C 1
H61C H 0.0450 0.5592 0.4625 0.091 Uiso 0.52 1 calc PR C 1
H61D H 0.0570 0.6189 0.5037 0.091 Uiso 0.52 1 calc PR C 1
H61E H 0.0029 0.6085 0.4643 0.091 Uiso 0.52 1 calc PR C 1
C61A C 0.0106(6) 0.4806(9) 0.5264(5) 0.034(3) Uiso 0.22 1 d P . 2
H61F H -0.0175 0.4739 0.5369 0.041 Uiso 0.22 1 calc PR . 2
H61G H 0.0250 0.4272 0.5255 0.041 Uiso 0.22 1 calc PR . 2
N61A N 0.0523(7) 0.5334(11) 0.5639(7) 0.068(4) Uiso 0.22 1 d P D 2
H61H H 0.0418 0.5852 0.5585 0.101 Uiso 0.14 1 calc PR D 2
H61I H 0.0817 0.5277 0.5599 0.101 Uiso 0.14 1 calc PR D 2
H61J H 0.0586 0.5190 0.5962 0.101 Uiso 0.14 1 calc PR D 2
C71 C 0.2564(2) 0.2400(3) 0.97512(19) 0.0585(13) Uani 0.77 1 d PD . 1
H71A H 0.2807 0.2840 0.9785 0.070 Uiso 0.77 1 calc PR . 1
H71B H 0.2733 0.1890 0.9740 0.070 Uiso 0.77 1 calc PR . 1
N71 N 0.21215(19) 0.2493(3) 0.93088(17) 0.0709(13) Uani 0.77 1 d P E 1
H71C H 0.1861 0.2211 0.9328 0.106 Uiso 0.52 1 calc PR E 1
H71D H 0.2175 0.2311 0.9042 0.106 Uiso 0.52 1 calc PR E 1
H71E H 0.2035 0.3020 0.9262 0.106 Uiso 0.52 1 calc PR E 1
C71A C 0.2187(2) 0.2486(12) 0.96600(17) 0.069(5) Uiso 0.23 1 d PRD . 2
H71F H 0.1933 0.2060 0.9621 0.083 Uiso 0.23 1 calc PR E 2
H71G H 0.2016 0.3012 0.9558 0.083 Uiso 0.23 1 calc PR E 2
N71A N 0.2557(9) 0.2283(13) 0.9420(9) 0.086(5) Uiso 0.23 1 d P F 2
H71H H 0.2890 0.2301 0.9664 0.129 Uiso 0.15 1 calc PR F 2
H71I H 0.2513 0.2645 0.9172 0.129 Uiso 0.15 1 calc PR F 2
H71J H 0.2486 0.1784 0.9282 0.129 Uiso 0.15 1 calc PR F 2

loop_
_atom_site_aniso_label
_atom_site_aniso_U_11
_atom_site_aniso_U_22
_atom_site_aniso_U_33
_atom_site_aniso_U_23
_atom_site_aniso_U_13
_atom_site_aniso_U_12
Ni1 0.0215(2) 0.0224(2) 0.0293(2) 0.000 0.00901(19) 0.000
Ni2 0.0208(2) 0.0220(2) 0.0228(2) 0.000 0.00736(17) 0.000
Sn1 0.04194(12) 0.02857(10) 0.04288(12) -0.00174(8) 0.01803(10) 0.00734(8)
Sn2 0.03547(11) 0.03886(11) 0.03382(10) 0.00545(8) 0.00859(9) 0.00999(8)
Sn3 0.02133(9) 0.04466(12) 0.04775(12) 0.00196(9) 0.01050(9) -0.00168(8)
Sn4 0.03747(11) 0.03691(10) 0.03411(10) -0.00027(8) 0.01793(9) -0.00355(8)
Sn5 0.05108(18) 0.02144(13) 0.05388(19) 0.000 0.02174(15) 0.000
Sn6 0.03638(11) 0.04080(11) 0.02602(9) -0.00533(8) 0.01238(8) -0.00223(8)
Sn7 0.02164(9) 0.04312(11) 0.03973(11) -0.00361(9) 0.00871(8) -0.00149(8)
Sn8 0.04221(11) 0.02951(10) 0.03477(11) 0.00784(8) 0.01520(9) 0.00929(8)
Sn9 0.03744(11) 0.03690(10) 0.03939(11) 0.00011(8) 0.02210(9) 0.00744(8)
K21 0.0318(3) 0.0413(3) 0.0318(3) -0.0014(3) 0.0137(3) 0.0024(3)
N21 0.0475(17) 0.0485(17) 0.064(2) -0.0144(14) 0.0227(15) 0.0081(13)
N22 0.0484(18) 0.069(2) 0.062(2) -0.0060(17) 0.0147(16) 0.0233(16)
C21 0.056(3) 0.060(3) 0.081(3) -0.002(2) 0.010(2) 0.027(2)
O22 0.0512(14) 0.0568(15) 0.0429(13) 0.0128(11) 0.0199(11) 0.0041(11)
C22 0.085(3) 0.051(2) 0.059(3) 0.017(2) 0.012(3) 0.013(2)
O24 0.0530(15) 0.099(2) 0.0388(13) -0.0122(14) 0.0211(12) 0.0141(15)
C23 0.073(3) 0.106(4) 0.048(2) 0.021(3) 0.032(2) -0.011(3)
O28 0.0614(17) 0.0504(14) 0.0580(16) 0.0064(12) 0.0211(14) -0.0044(12)
C24 0.053(2) 0.113(4) 0.0370(19) -0.006(2) 0.0258(18) -0.014(3)
O30 0.0534(15) 0.0701(17) 0.0786(19) -0.0249(15) 0.0448(15) -0.0227(13)
C25 0.091(4) 0.107(4) 0.068(3) -0.024(3) 0.039(3) 0.029(4)
O34 0.0466(13) 0.0465(13) 0.0434(13) -0.0043(10) 0.0130(11) -0.0063(10)
C26 0.080(4) 0.118(5) 0.078(3) -0.016(3) 0.037(3) 0.049(4)
O36 0.0354(12) 0.0583(15) 0.0466(13) 0.0109(11) 0.0094(10) -0.0041(11)
C27 0.071(3) 0.057(3) 0.105(4) -0.008(3) 0.025(3) 0.025(2)
C28 0.081(4) 0.046(3) 0.095(4) 0.023(3) 0.008(3) 0.001(2)
C29 0.092(4) 0.078(3) 0.078(3) 0.006(3) 0.045(3) -0.029(3)
C30 0.088(4) 0.099(4) 0.101(4) -0.037(4) 0.068(4) -0.052(4)
C31 0.048(2) 0.107(4) 0.090(4) -0.039(3) 0.047(3) -0.015(2)
C32 0.059(3) 0.082(3) 0.091(4) -0.034(3) 0.043(3) 0.007(2)
C33 0.063(3) 0.044(2) 0.096(4) -0.020(2) 0.027(3) 0.0101(19)
C34 0.072(3) 0.062(3) 0.076(3) -0.031(2) 0.026(3) -0.006(2)
C35 0.072(3) 0.051(2) 0.045(2) -0.0001(18) 0.001(2) -0.023(2)
C36 0.038(2) 0.066(3) 0.070(3) 0.019(2) -0.002(2) -0.0132(19)
C37 0.0337(19) 0.097(4) 0.062(3) 0.013(2) 0.0115(19) 0.013(2)
C38 0.045(2) 0.083(3) 0.071(3) 0.010(3) 0.012(2) 0.027(2)
K41 0.0281(3) 0.0347(3) 0.0319(3) -0.0006(2) 0.0134(2) -0.0017(2)
N41 0.0456(16) 0.0544(17) 0.0326(14) -0.0018(12) 0.0050(12) 0.0036(13)
N42 0.0325(13) 0.0396(13) 0.0347(13) 0.0018(10) 0.0114(11) -0.0001(10)
C41 0.061(2) 0.062(2) 0.0290(17) -0.0045(16) 0.0054(17) -0.0021(19)
C42 0.059(2) 0.059(2) 0.0396(19) -0.0141(17) 0.0105(18) -0.0080(19)
O42 0.0515(14) 0.0400(12) 0.0356(11) -0.0054(9) 0.0156(10) -0.0038(10)
C43 0.066(2) 0.0362(16) 0.0495(19) -0.0088(14) 0.0366(18) -0.0052(15)
C44 0.060(2) 0.0373(16) 0.053(2) 0.0031(14) 0.0392(18) 0.0072(15)
O44 0.0428(12) 0.0402(11) 0.0397(11) 0.0001(9) 0.0218(10) 0.0092(9)
C45 0.0407(18) 0.0449(18) 0.054(2) 0.0038(15) 0.0186(16) 0.0130(15)
C46 0.0455(19) 0.0449(18) 0.0402(18) 0.0070(14) 0.0107(15) 0.0093(15)
C47 0.052(2) 0.047(2) 0.0337(17) -0.0016(14) 0.0156(15) -0.0020(16)
C48 0.062(2) 0.0470(19) 0.0412(18) 0.0030(15) 0.0315(17) -0.0003(16)
O48 0.0419(12) 0.0423(12) 0.0468(12) 0.0007(10) 0.0288(10) -0.0035(9)
C49 0.0443(19) 0.054(2) 0.065(2) -0.0089(18) 0.0397(18) -0.0053(16)
C50 0.043(2) 0.059(2) 0.076(3) -0.010(2) 0.038(2) 0.0036(17)
O50 0.0327(11) 0.0575(14) 0.0564(14) -0.0050(12) 0.0205(11) 0.0074(10)
C51 0.035(2) 0.097(4) 0.071(3) 0.001(3) 0.012(2) 0.018(2)
C52 0.037(2) 0.088(4) 0.052(2) -0.004(2) -0.0031(17) 0.002(2)
C53 0.076(3) 0.056(2) 0.041(2) 0.0101(18) 0.004(2) 0.015(2)
C54 0.100(4) 0.045(2) 0.045(2) 0.0121(17) 0.034(2) 0.000(2)
O54 0.0488(13) 0.0439(12) 0.0440(12) 0.0084(10) 0.0241(11) -0.0001(10)
C55 0.057(2) 0.0414(18) 0.082(3) 0.0166(18) 0.047(2) 0.0003(16)
C56 0.0388(19) 0.0404(18) 0.085(3) 0.0019(18) 0.024(2) -0.0124(15)
O56 0.0385(12) 0.0399(12) 0.0562(14) -0.0012(10) 0.0167(11) -0.0106(10)
C57 0.0407(19) 0.054(2) 0.055(2) -0.0091(17) 0.0142(17) -0.0206(16)
C58 0.0307(16) 0.063(2) 0.047(2) -0.0018(17) 0.0078(15) -0.0075(15)
C61 0.053(3) 0.057(3) 0.060(3) -0.008(2) 0.023(3) 0.002(2)
N61 0.065(3) 0.044(2) 0.083(3) -0.005(2) 0.042(2) -0.0080(19)
C71 0.081(4) 0.032(2) 0.056(3) 0.003(2) 0.024(3) -0.007(2)
N71 0.083(3) 0.080(3) 0.055(3) 0.000(2) 0.036(3) 0.002(3)

loop_
_atom_type_symbol
_atom_type_description
_atom_type_scat_dispersion_real
_atom_type_scat_dispersion_imag
_atom_type_scat_source
C C 0.0033 0.0016 'International Tables Vol C Tables 4.2.6.8 and 6.1.1.4'
H H 0.0000 0.0000 'International Tables Vol C Tables 4.2.6.8 and 6.1.1.4'
N N 0.0061 0.0033 'International Tables Vol C Tables 4.2.6.8 and 6.1.1.4'
O O 0.0106 0.0060 'International Tables Vol C Tables 4.2.6.8 and 6.1.1.4'
K K 0.2009 0.2494 'International Tables Vol C Tables 4.2.6.8 and 6.1.1.4'
Ni Ni 0.3393 1.1124 'International Tables Vol C Tables 4.2.6.8 and 6.1.1.4'
Sn Sn -0.6537 1.4246 'International Tables Vol C Tables 4.2.6.8 and 6.1.1.4'

loop_
_geom_angle_atom_site_label_1
_geom_angle_atom_site_label_2
_geom_angle_atom_site_label_3
_geom_angle
_geom_angle_site_symmetry_1
_geom_angle_site_symmetry_3
_geom_angle_publ_flag
Sn5 Ni1 Sn1 143.456(8) . 2_557 ?
Sn5 Ni1 Sn1 143.455(8) . . ?
Sn1 Ni1 Sn1 73.089(16) 2_557 . ?
Sn5 Ni1 Sn3 76.563(11) . . ?
Sn1 Ni1 Sn3 131.675(14) 2_557 . ?
Sn1 Ni1 Sn3 73.051(8) . . ?
Sn5 Ni1 Sn3 76.563(11) . 2_557 ?
Sn1 Ni1 Sn3 73.051(8) 2_557 2_557 ?
Sn1 Ni1 Sn3 131.675(14) . 2_557 ?
Sn3 Ni1 Sn3 153.13(2) . 2_557 ?
Sn5 Ni1 Sn4 75.742(10) . 2_557 ?
Sn1 Ni1 Sn4 74.273(8) 2_557 2_557 ?
Sn1 Ni1 Sn4 131.819(14) . 2_557 ?
Sn3 Ni1 Sn4 105.384(9) . 2_557 ?
Sn3 Ni1 Sn4 67.682(8) 2_557 2_557 ?
Sn5 Ni1 Sn4 75.742(10) . . ?
Sn1 Ni1 Sn4 131.819(14) 2_557 . ?
Sn1 Ni1 Sn4 74.273(8) . . ?
Sn3 Ni1 Sn4 67.682(8) . . ?
Sn3 Ni1 Sn4 105.384(9) 2_557 . ?
Sn4 Ni1 Sn4 151.48(2) 2_557 . ?
Sn5 Ni1 Sn2 117.087(10) . . ?
Sn1 Ni1 Sn2 68.469(11) 2_557 . ?
Sn1 Ni1 Sn2 68.615(11) . . ?
Sn3 Ni1 Sn2 67.602(7) . . ?
Sn3 Ni1 Sn2 126.346(8) 2_557 . ?
Sn4 Ni1 Sn2 66.895(7) 2_557 . ?
Sn4 Ni1 Sn2 128.076(8) . . ?
Sn5 Ni1 Sn2 117.087(10) . 2_557 ?
Sn1 Ni1 Sn2 68.615(11) 2_557 2_557 ?
Sn1 Ni1 Sn2 68.468(11) . 2_557 ?
Sn3 Ni1 Sn2 126.346(8) . 2_557 ?
Sn3 Ni1 Sn2 67.602(7) 2_557 2_557 ?
Sn4 Ni1 Sn2 128.076(8) 2_557 2_557 ?
Sn4 Ni1 Sn2 66.895(7) . 2_557 ?
Sn2 Ni1 Sn2 125.826(19) . 2_557 ?
Sn5 Ni2 Sn8 144.171(8) . 2_557 ?
Sn5 Ni2 Sn8 144.171(8) . . ?
Sn8 Ni2 Sn8 71.657(15) 2_557 . ?
Sn5 Ni2 Sn6 76.506(10) . . ?
Sn8 Ni2 Sn6 130.813(14) 2_557 . ?
Sn8 Ni2 Sn6 74.026(8) . . ?
Sn5 Ni2 Sn6 76.506(10) . 2_557 ?
Sn8 Ni2 Sn6 74.026(8) 2_557 2_557 ?
Sn8 Ni2 Sn6 130.813(14) . 2_557 ?
Sn6 Ni2 Sn6 153.01(2) . 2_557 ?
Sn5 Ni2 Sn7 76.440(10) . . ?
Sn8 Ni2 Sn7 131.288(14) 2_557 . ?
Sn8 Ni2 Sn7 73.762(8) . . ?
Sn6 Ni2 Sn7 67.490(7) . . ?
Sn6 Ni2 Sn7 105.868(9) 2_557 . ?
Sn5 Ni2 Sn7 76.440(10) . 2_557 ?
Sn8 Ni2 Sn7 73.762(8) 2_557 2_557 ?
Sn8 Ni2 Sn7 131.288(14) . 2_557 ?
Sn6 Ni2 Sn7 105.868(9) . 2_557 ?
Sn6 Ni2 Sn7 67.490(7) 2_557 2_557 ?
Sn7 Ni2 Sn7 152.88(2) . 2_557 ?
Sn5 Ni2 Sn9 116.913(9) . . ?
Sn8 Ni2 Sn9 68.486(11) 2_557 . ?
Sn8 Ni2 Sn9 68.455(10) . . ?
Sn6 Ni2 Sn9 127.347(8) . . ?
Sn6 Ni2 Sn9 66.709(7) 2_557 . ?
Sn7 Ni2 Sn9 67.450(7) . . ?
Sn7 Ni2 Sn9 126.566(8) 2_557 . ?
Sn5 Ni2 Sn9 116.913(9) . 2_557 ?
Sn8 Ni2 Sn9 68.455(10) 2_557 2_557 ?
Sn8 Ni2 Sn9 68.486(11) . 2_557 ?
Sn6 Ni2 Sn9 66.709(7) . 2_557 ?
Sn6 Ni2 Sn9 127.347(8) 2_557 2_557 ?
Sn7 Ni2 Sn9 126.566(8) . 2_557 ?
Sn7 Ni2 Sn9 67.450(7) 2_557 2_557 ?
Sn9 Ni2 Sn9 126.175(19) . 2_557 ?
Ni1 Sn1 Sn2 57.259(6) . 2_557 ?
Ni1 Sn1 Sn2 57.181(6) . . ?
Sn2 Sn1 Sn2 107.083(8) 2_557 . ?
Ni1 Sn1 Sn1 53.456(8) . 2_557 ?
Sn2 Sn1 Sn1 58.813(9) 2_557 2_557 ?
Sn2 Sn1 Sn1 58.635(8) . 2_557 ?
Ni1 Sn1 Sn3 53.924(8) . . ?
Sn2 Sn1 Sn3 102.478(8) 2_557 . ?
Sn2 Sn1 Sn3 58.085(7) . . ?
Sn1 Sn1 Sn3 100.444(7) 2_557 . ?
Ni1 Sn1 Sn4 53.461(7) . . ?
Sn2 Sn1 Sn4 57.105(7) 2_557 . ?
Sn2 Sn1 Sn4 102.495(8) . . ?
Sn1 Sn1 Sn4 99.677(7) 2_557 . ?
Sn3 Sn1 Sn4 55.758(7) . . ?
Ni1 Sn2 Sn4 55.699(7) . 2_557 ?
Ni1 Sn2 Sn3 55.178(7) . . ?
Sn4 Sn2 Sn3 90.516(8) 2_557 . ?
Ni1 Sn2 Sn1 54.273(9) . 2_557 ?
Sn4 Sn2 Sn1 64.619(8) 2_557 2_557 ?
Sn3 Sn2 Sn1 106.867(9) . 2_557 ?
Ni1 Sn2 Sn1 54.204(9) . . ?
Sn4 Sn2 Sn1 107.696(8) 2_557 . ?
Sn3 Sn2 Sn1 63.127(8) . . ?
Sn1 Sn2 Sn1 62.552(9) 2_557 . ?
Ni1 Sn3 Sn4 56.337(6) . . ?
Ni1 Sn3 Sn2 57.220(8) . . ?
Sn4 Sn3 Sn2 108.835(9) . . ?
Ni1 Sn3 Sn5 47.695(11) . . ?
Sn4 Sn3 Sn5 61.236(6) . . ?
Sn2 Sn3 Sn5 90.668(8) . . ?
Ni1 Sn3 Sn1 53.026(10) . . ?
Sn4 Sn3 Sn1 63.007(7) . . ?
Sn2 Sn3 Sn1 58.788(8) . . ?
Sn5 Sn3 Sn1 98.534(8) . . ?
Ni1 Sn4 Sn3 55.981(7) . . ?
Ni1 Sn4 Sn2 57.406(8) . 2_557 ?
Sn3 Sn4 Sn2 107.898(9) . 2_557 ?
Ni1 Sn4 Sn5 47.893(11) . . ?
Sn3 Sn4 Sn5 61.942(7) . . ?
Sn2 Sn4 Sn5 91.481(8) 2_557 . ?
Ni1 Sn4 Sn1 52.267(10) . . ?
Sn3 Sn4 Sn1 61.235(7) . . ?
Sn2 Sn4 Sn1 58.276(7) 2_557 . ?
Sn5 Sn4 Sn1 97.870(8) . . ?
Ni2 Sn5 Ni1 180.0 . . ?
Ni2 Sn5 Sn4 123.635(6) . . ?
Ni1 Sn5 Sn4 56.365(6) . . ?
Ni2 Sn5 Sn4 123.635(6) . 2_557 ?
Ni1 Sn5 Sn4 56.365(6) . 2_557 ?
Sn4 Sn5 Sn4 112.729(12) . 2_557 ?
Ni2 Sn5 Sn6 55.885(6) . 2_557 ?
Ni1 Sn5 Sn6 124.115(6) . 2_557 ?
Sn4 Sn5 Sn6 162.362(6) . 2_557 ?
Sn4 Sn5 Sn6 70.630(6) 2_557 2_557 ?
Ni2 Sn5 Sn6 55.885(6) . . ?
Ni1 Sn5 Sn6 124.115(6) . . ?
Sn4 Sn5 Sn6 70.630(6) . . ?
Sn4 Sn5 Sn6 162.362(6) 2_557 . ?
Sn6 Sn5 Sn6 111.770(12) 2_557 . ?
Ni2 Sn5 Sn3 124.258(6) . . ?
Ni1 Sn5 Sn3 55.742(6) . . ?
Sn4 Sn5 Sn3 56.822(7) . . ?
Sn4 Sn5 Sn3 85.620(8) 2_557 . ?
Sn6 Sn5 Sn3 107.492(6) 2_557 . ?
Sn6 Sn5 Sn3 109.321(6) . . ?
Ni2 Sn5 Sn3 124.258(6) . 2_557 ?
Ni1 Sn5 Sn3 55.742(6) . 2_557 ?
Sn4 Sn5 Sn3 85.620(8) . 2_557 ?
Sn4 Sn5 Sn3 56.822(7) 2_557 2_557 ?
Sn6 Sn5 Sn3 109.321(6) 2_557 2_557 ?
Sn6 Sn5 Sn3 107.492(6) . 2_557 ?
Sn3 Sn5 Sn3 111.485(12) . 2_557 ?
Ni2 Sn5 Sn7 56.032(6) . 2_557 ?
Ni1 Sn5 Sn7 123.968(6) . 2_557 ?
Sn4 Sn5 Sn7 107.330(6) . 2_557 ?
Sn4 Sn5 Sn7 108.729(6) 2_557 2_557 ?
Sn6 Sn5 Sn7 56.515(7) 2_557 2_557 ?
Sn6 Sn5 Sn7 85.697(8) . 2_557 ?
Sn3 Sn5 Sn7 70.523(7) . 2_557 ?
Sn3 Sn5 Sn7 164.253(6) 2_557 2_557 ?
Ni2 Sn5 Sn7 56.032(6) . . ?
Ni1 Sn5 Sn7 123.968(6) . . ?
Sn4 Sn5 Sn7 108.729(6) . . ?
Sn4 Sn5 Sn7 107.330(6) 2_557 . ?
Sn6 Sn5 Sn7 85.697(8) 2_557 . ?
Sn6 Sn5 Sn7 56.515(6) . . ?
Sn3 Sn5 Sn7 164.253(6) . . ?
Sn3 Sn5 Sn7 70.523(7) 2_557 . ?
Sn7 Sn5 Sn7 112.063(12) 2_557 . ?
Ni2 Sn6 Sn7 56.384(6) . . ?
Ni2 Sn6 Sn9 57.769(8) . 2_557 ?
Sn7 Sn6 Sn9 108.966(9) . 2_557 ?
Ni2 Sn6 Sn5 47.609(11) . . ?
Sn7 Sn6 Sn5 61.796(6) . . ?
Sn9 Sn6 Sn5 91.237(8) 2_557 . ?
Ni2 Sn6 Sn8 52.316(10) . . ?
Sn7 Sn6 Sn8 62.111(7) . . ?
Sn9 Sn6 Sn8 58.564(7) 2_557 . ?
Sn5 Sn6 Sn8 97.755(8) . . ?
Ni2 Sn7 Sn6 56.126(6) . . ?
Ni2 Sn7 Sn9 57.254(8) . . ?
Sn6 Sn7 Sn9 108.373(8) . . ?
Ni2 Sn7 Sn5 47.529(11) . . ?
Sn6 Sn7 Sn5 61.689(6) . . ?
Sn9 Sn7 Sn5 90.554(8) . . ?
Ni2 Sn7 Sn8 52.329(10) . . ?
Sn6 Sn7 Sn8 62.276(7) . . ?
Sn9 Sn7 Sn8 58.280(7) . . ?
Sn5 Sn7 Sn8 97.790(8) . . ?
Ni2 Sn8 Sn9 57.604(6) . . ?
Ni2 Sn8 Sn9 57.587(6) . 2_557 ?
Sn9 Sn8 Sn9 108.058(8) . 2_557 ?
Ni2 Sn8 Sn8 54.171(8) . 2_557 ?
Sn9 Sn8 Sn8 59.445(8) . 2_557 ?
Sn9 Sn8 Sn8 59.406(8) 2_557 2_557 ?
Ni2 Sn8 Sn7 53.909(8) . . ?
Sn9 Sn8 Sn7 57.984(7) . . ?
Sn9 Sn8 Sn7 102.566(8) 2_557 . ?
Sn8 Sn8 Sn7 101.117(7) 2_557 . ?
Ni2 Sn8 Sn6 53.659(8) . . ?
Sn9 Sn8 Sn6 102.755(8) . . ?
Sn9 Sn8 Sn6 57.213(6) 2_557 . ?
Sn8 Sn8 Sn6 100.536(7) 2_557 . ?
Sn7 Sn8 Sn6 55.612(7) . . ?
Ni2 Sn9 Sn6 55.521(7) . 2_557 ?
Ni2 Sn9 Sn7 55.296(7) . . ?
Sn6 Sn9 Sn7 90.989(8) 2_557 . ?
Ni2 Sn9 Sn8 53.941(8) . . ?
Sn6 Sn9 Sn8 106.850(8) 2_557 . ?
Sn7 Sn9 Sn8 63.736(8) . . ?
Ni2 Sn9 Sn8 53.927(9) . 2_557 ?
Sn6 Sn9 Sn8 64.224(8) 2_557 2_557 ?
Sn7 Sn9 Sn8 106.489(8) . 2_557 ?
Sn8 Sn9 Sn8 61.150(8) . 2_557 ?
O30 K21 O22 102.84(9) . . ?
O30 K21 O34 96.51(8) . . ?
O22 K21 O34 92.59(8) . . ?
O30 K21 O36 118.32(9) . . ?
O22 K21 O36 132.32(8) . . ?
O34 K21 O36 61.41(8) . . ?
O30 K21 O24 144.46(9) . . ?
O22 K21 O24 60.19(8) . . ?
O34 K21 O24 114.15(9) . . ?
O36 K21 O24 92.97(8) . . ?
O30 K21 O28 61.16(9) . . ?
O22 K21 O28 126.89(8) . . ?
O34 K21 O28 136.63(8) . . ?
O36 K21 O28 95.16(8) . . ?
O24 K21 O28 102.22(9) . . ?
O30 K21 N21 60.81(9) . . ?
O22 K21 N21 59.57(8) . . ?
O34 K21 N21 60.17(8) . . ?
O36 K21 N21 120.75(9) . . ?
O24 K21 N21 118.91(9) . . ?
O28 K21 N21 121.03(9) . . ?
O30 K21 N22 120.49(10) . . ?
O22 K21 N22 118.51(9) . . ?
O34 K21 N22 120.43(9) . . ?
O36 K21 N22 60.21(9) . . ?
O24 K21 N22 59.18(9) . . ?
O28 K21 N22 60.00(10) . . ?
N21 K21 N22 178.08(10) . . ?
C21 N21 C32 110.7(4) . . ?
C21 N21 C33 111.2(4) . . ?
C32 N21 C33 110.0(4) . . ?
C21 N21 K21 107.5(2) . . ?
C32 N21 K21 108.3(3) . . ?
C33 N21 K21 109.0(2) . . ?
C27 N22 C26 109.4(5) . . ?
C27 N22 C38 111.5(4) . . ?
C26 N22 C38 109.7(4) . . ?
C27 N22 K21 108.2(3) . . ?
C26 N22 K21 110.1(3) . . ?
C38 N22 K21 107.9(3) . . ?
N21 C21 C22 114.4(4) . . ?
N21 C21 H21A 108(4) . . ?
C22 C21 H21A 111(4) . . ?
N21 C21 H21B 109(3) . . ?
C22 C21 H21B 108(3) . . ?
H21A C21 H21B 106(5) . . ?
C22 O22 C23 111.9(4) . . ?
C22 O22 K21 122.2(3) . . ?
C23 O22 K21 112.1(3) . . ?
O22 C22 C21 109.9(4) . . ?
O22 C22 H22A 104(4) . . ?
C21 C22 H22A 114(4) . . ?
O22 C22 H22B 107(3) . . ?
C21 C22 H22B 112(3) . . ?
H22A C22 H22B 110(4) . . ?
C25 O24 C24 110.9(4) . . ?
C25 O24 K21 116.2(3) . . ?
C24 O24 K21 114.5(2) . . ?
O22 C23 C24 109.9(4) . . ?
O22 C23 H23A 106(3) . . ?
C24 C23 H23A 108(3) . . ?
O22 C23 H23B 106(4) . . ?
C24 C23 H23B 106(4) . . ?
H23A C23 H23B 120(5) . . ?
C29 O28 C28 112.9(4) . . ?
C29 O28 K21 109.7(3) . . ?
C28 O28 K21 117.1(3) . . ?
O24 C24 C23 109.2(4) . . ?
O24 C24 H24A 101(2) . . ?
C23 C24 H24A 119(2) . . ?
O24 C24 H24B 110(3) . . ?
C23 C24 H24B 112(3) . . ?
H24A C24 H24B 105(3) . . ?
C30 O30 C31 112.4(4) . . ?
C30 O30 K21 117.0(3) . . ?
C31 O30 K21 118.8(3) . . ?
O24 C25 C26 108.5(5) . . ?
O24 C25 H25A 123(6) . . ?
C26 C25 H25A 118(5) . . ?
O24 C25 H25B 115(2) . . ?
C26 C25 H25B 99(2) . . ?
H25A C25 H25B 89(6) . . ?
C35 O34 C34 112.2(3) . . ?
C35 O34 K21 112.3(2) . . ?
C34 O34 K21 118.6(2) . . ?
N22 C26 C25 114.1(4) . . ?
N22 C26 H26A 104(5) . . ?
C25 C26 H26A 114(5) . . ?
N22 C26 H26B 103(3) . . ?
C25 C26 H26B 105(4) . . ?
H26A C26 H26B 117(6) . . ?
C36 O36 C37 111.5(3) . . ?
C36 O36 K21 112.6(2) . . ?
C37 O36 K21 116.5(2) . . ?
N22 C27 C28 113.6(4) . . ?
N22 C27 H27A 107(3) . . ?
C28 C27 H27A 110(3) . . ?
N22 C27 H27B 112(3) . . ?
C28 C27 H27B 107(3) . . ?
H27A C27 H27B 108(4) . . ?
O28 C28 C27 110.2(4) . . ?
O28 C28 H28A 111(5) . . ?
C27 C28 H28A 113(5) . . ?
O28 C28 H28B 106(4) . . ?
C27 C28 H28B 116(4) . . ?
H28A C28 H28B 100(6) . . ?
O28 C29 C30 110.8(4) . . ?
O28 C29 H29A 103(4) . . ?
C30 C29 H29A 110(4) . . ?
O28 C29 H29B 106(3) . . ?
C30 C29 H29B 113(3) . . ?
H29A C29 H29B 114(5) . . ?
O30 C30 C29 110.7(4) . . ?
O30 C30 H30A 104(3) . . ?
C29 C30 H30A 106(3) . . ?
O30 C30 H30B 108(3) . . ?
C29 C30 H30B 109(3) . . ?
H30A C30 H30B 118(4) . . ?
O30 C31 C32 109.3(4) . . ?
O30 C31 H31A 112(3) . . ?
C32 C31 H31A 102(3) . . ?
O30 C31 H31B 106(2) . . ?
C32 C31 H31B 116(2) . . ?
H31A C31 H31B 112(4) . . ?
N21 C32 C31 113.9(3) . . ?
N21 C32 H32A 107(4) . . ?
C31 C32 H32A 112(4) . . ?
N21 C32 H32B 108(3) . . ?
C31 C32 H32B 107(3) . . ?
H32A C32 H32B 108(5) . . ?
N21 C33 C34 113.5(4) . . ?
N21 C33 H33A 110(3) . . ?
C34 C33 H33A 109(3) . . ?
N21 C33 H33B 107(3) . . ?
C34 C33 H33B 111(3) . . ?
H33A C33 H33B 107(4) . . ?
O34 C34 C33 109.3(4) . . ?
O34 C34 H34A 106(3) . . ?
C33 C34 H34A 112(3) . . ?
O34 C34 H34B 109(3) . . ?
C33 C34 H34B 111(3) . . ?
H34A C34 H34B 109(4) . . ?
O34 C35 C36 110.9(4) . . ?
O34 C35 H35A 105(3) . . ?
C36 C35 H35A 113(3) . . ?
O34 C35 H35B 105(3) . . ?
C36 C35 H35B 114(3) . . ?
H35A C35 H35B 108(4) . . ?
O36 C36 C35 110.8(3) . . ?
O36 C36 H36A 105(3) . . ?
C35 C36 H36A 110(3) . . ?
O36 C36 H36B 108(3) . . ?
C35 C36 H36B 112(3) . . ?
H36A C36 H36B 110(4) . . ?
O36 C37 C38 110.1(4) . . ?
O36 C37 H37A 108(3) . . ?
C38 C37 H37A 111(3) . . ?
O36 C37 H37B 113(3) . . ?
C38 C37 H37B 110(3) . . ?
H37A C37 H37B 106(4) . . ?
C37 C38 N22 113.5(4) . . ?
C37 C38 H38A 108(3) . . ?
N22 C38 H38A 107(3) . . ?
C37 C38 H38B 100(3) . . ?
N22 C38 H38B 112(3) . . ?
H38A C38 H38B 116(4) . . ?
O48 K41 O50 61.07(7) . . ?
O48 K41 O56 97.10(7) . . ?
O50 K41 O56 137.65(8) . . ?
O48 K41 O42 138.18(7) . . ?
O50 K41 O42 97.80(7) . . ?
O56 K41 O42 119.19(7) . . ?
O48 K41 O54 118.22(7) . . ?
O50 K41 O54 96.69(7) . . ?
O56 K41 O54 60.13(7) . . ?
O42 K41 O54 98.69(7) . . ?
O48 K41 O44 97.27(6) . . ?
O50 K41 O44 118.83(7) . . ?
O56 K41 O44 98.49(7) . . ?
O42 K41 O44 59.69(6) . . ?
O54 K41 O44 139.30(7) . . ?
O48 K41 N41 120.77(8) . . ?
O50 K41 N41 60.71(8) . . ?
O56 K41 N41 118.89(8) . . ?
O42 K41 N41 60.59(8) . . ?
O54 K41 N41 59.97(8) . . ?
O44 K41 N41 119.34(8) . . ?
O48 K41 N42 60.56(7) . . ?
O50 K41 N42 120.48(7) . . ?
O56 K41 N42 60.90(7) . . ?
O42 K41 N42 118.16(7) . . ?
O54 K41 N42 120.11(7) . . ?
O44 K41 N42 59.57(7) . . ?
N41 K41 N42 178.59(8) . . ?
C41 N41 C52 111.0(3) . . ?
C41 N41 C53 109.4(3) . . ?
C52 N41 C53 109.2(4) . . ?
C41 N41 K41 108.5(2) . . ?
C52 N41 K41 108.5(2) . . ?
C53 N41 K41 110.2(2) . . ?
C47 N42 C46 109.7(3) . . ?
C47 N42 C58 109.7(3) . . ?
C46 N42 C58 109.8(3) . . ?
C47 N42 K41 108.6(2) . . ?
C46 N42 K41 110.86(19) . . ?
C58 N42 K41 108.2(2) . . ?
N41 C41 C42 114.3(3) . . ?
N41 C41 H41A 113(3) . . ?
C42 C41 H41A 112(3) . . ?
N41 C41 H41B 109(2) . . ?
C42 C41 H41B 107(2) . . ?
H41A C41 H41B 99(4) . . ?
O42 C42 C41 109.7(3) . . ?
O42 C42 H42A 110(3) . . ?
C41 C42 H42A 109(3) . . ?
O42 C42 H42B 109(2) . . ?
C41 C42 H42B 107(2) . . ?
H42A C42 H42B 112(4) . . ?
C42 O42 C43 111.9(3) . . ?
C42 O42 K41 118.0(2) . . ?
C43 O42 K41 113.55(18) . . ?
O42 C43 C44 109.5(3) . . ?
O42 C43 H43A 111(2) . . ?
C44 C43 H43A 111(2) . . ?
O42 C43 H43B 108(2) . . ?
C44 C43 H43B 108(2) . . ?
H43A C43 H43B 109(3) . . ?
O44 C44 C43 109.0(3) . . ?
O44 C44 H44A 109(2) . . ?
C43 C44 H44A 114(2) . . ?
O44 C44 H44B 111(2) . . ?
C43 C44 H44B 113(2) . . ?
H44A C44 H44B 101(3) . . ?
C44 O44 C45 111.0(3) . . ?
C44 O44 K41 113.83(18) . . ?
C45 O44 K41 117.29(19) . . ?
O44 C45 C46 109.2(3) . . ?
O44 C45 H45A 110(2) . . ?
C46 C45 H45A 110(2) . . ?
O44 C45 H45B 110(2) . . ?
C46 C45 H45B 109(2) . . ?
H45A C45 H45B 109(3) . . ?
N42 C46 C45 113.9(3) . . ?
N42 C46 H46A 107(2) . . ?
C45 C46 H46A 109(2) . . ?
N42 C46 H46B 107(2) . . ?
C45 C46 H46B 108(2) . . ?
H46A C46 H46B 112(3) . . ?
N42 C47 C48 113.7(3) . . ?
N42 C47 H47A 112(2) . . ?
C48 C47 H47A 111(2) . . ?
N42 C47 H47B 106(2) . . ?
C48 C47 H47B 108(2) . . ?
H47A C47 H47B 105(3) . . ?
O48 C48 C47 109.3(3) . . ?
O48 C48 H48A 110(2) . . ?
C47 C48 H48A 110(2) . . ?
O48 C48 H48B 106(2) . . ?
C47 C48 H48B 115(2) . . ?
H48A C48 H48B 107(3) . . ?
C48 O48 C49 111.0(3) . . ?
C48 O48 K41 117.81(18) . . ?
C49 O48 K41 115.2(2) . . ?
O48 C49 C50 109.5(3) . . ?
O48 C49 H49A 110(3) . . ?
C50 C49 H49A 107(3) . . ?
O48 C49 H49B 110(3) . . ?
C50 C49 H49B 108(3) . . ?
H49A C49 H49B 112(4) . . ?
O50 C50 C49 110.2(3) . . ?
O50 C50 H50A 110(2) . . ?
C49 C50 H50A 109(3) . . ?
O50 C50 H50B 107(3) . . ?
C49 C50 H50B 113(3) . . ?
H50A C50 H50B 108(4) . . ?
C51 O50 C50 111.3(3) . . ?
C51 O50 K41 117.9(3) . . ?
C50 O50 K41 112.5(2) . . ?
O50 C51 C52 109.9(4) . . ?
O50 C51 H51A 104(4) . . ?
C52 C51 H51A 119(4) . . ?
O50 C51 H51B 108(3) . . ?
C52 C51 H51B 113(3) . . ?
H51A C51 H51B 101(5) . . ?
N41 C52 C51 113.6(4) . . ?
N41 C52 H52A 108(3) . . ?
C51 C52 H52A 107(3) . . ?
N41 C52 H52B 105(3) . . ?
C51 C52 H52B 110(3) . . ?
H52A C52 H52B 113(4) . . ?
N41 C53 C54 113.1(4) . . ?
N41 C53 H53A 104(3) . . ?
C54 C53 H53A 116(3) . . ?
N41 C53 H53B 109(3) . . ?
C54 C53 H53B 108(3) . . ?
H53A C53 H53B 107(4) . . ?
O54 C54 C53 109.2(3) . . ?
O54 C54 H54A 109(3) . . ?
C53 C54 H54A 108(3) . . ?
O54 C54 H54B 111(2) . . ?
C53 C54 H54B 113(2) . . ?
H54A C54 H54B 107(3) . . ?
C55 O54 C54 112.3(3) . . ?
C55 O54 K41 113.2(2) . . ?
C54 O54 K41 117.1(2) . . ?
O54 C55 C56 109.4(3) . . ?
O54 C55 H55A 111(2) . . ?
C56 C55 H55A 110(2) . . ?
O54 C55 H55B 106(2) . . ?
C56 C55 H55B 113(2) . . ?
H55A C55 H55B 107(3) . . ?
O56 C56 C55 109.9(3) . . ?
O56 C56 H56A 110.3(19) . . ?
C55 C56 H56A 111(2) . . ?
O56 C56 H56B 111(3) . . ?
C55 C56 H56B 107(3) . . ?
H56A C56 H56B 108(3) . . ?
C56 O56 C57 110.9(3) . . ?
C56 O56 K41 113.7(2) . . ?
C57 O56 K41 116.88(19) . . ?
O56 C57 C58 109.7(3) . . ?
O56 C57 H57A 105(3) . . ?
C58 C57 H57A 110(3) . . ?
O56 C57 H57B 105(2) . . ?
C58 C57 H57B 114(2) . . ?
H57A C57 H57B 114(3) . . ?
N42 C58 C57 114.0(3) . . ?
N42 C58 H58A 111(2) . . ?
C57 C58 H58A 112(2) . . ?
N42 C58 H58B 107(2) . . ?
C57 C58 H58B 107(2) . . ?
H58A C58 H58B 106(3) . . ?
N61 C61 C61 109.3(6) . 5_566 ?
N61 C61 H61A 109.8 . . ?
C61 C61 H61A 109.8 5_566 . ?
N61 C61 H61B 109.8 . . ?
C61 C61 H61B 109.8 5_566 . ?
H61A C61 H61B 108.3 . . ?
N61A C61A C61A 108.9(16) . 5_566 ?
N61A C61A H61F 109.9 . . ?
C61A C61A H61F 109.9 5_566 . ?
N61A C61A H61G 109.9 . . ?
C61A C61A H61G 109.9 5_566 . ?
H61F C61A H61G 108.3 . . ?
C61A N61A H61H 109.5 . . ?
C61A N61A H61I 109.5 . . ?
H61H N61A H61I 109.5 . . ?
C61A N61A H61J 109.5 . . ?
H61H N61A H61J 109.5 . . ?
H61I N61A H61J 109.5 . . ?
N71 C71 C71 110.9(6) . 2_557 ?
N71 C71 H71A 109.5 . . ?
C71 C71 H71A 109.5 2_557 . ?
N71 C71 H71B 109.5 . . ?
C71 C71 H71B 109.5 2_557 . ?
H71A C71 H71B 108.1 . . ?
N71A C71A C71A 87.1(9) . 2_557 ?
N71A C71A H71F 114.1 . . ?
C71A C71A H71F 114.1 2_557 . ?
N71A C71A H71G 114.1 . . ?
C71A C71A H71G 114.1 2_557 . ?
H71F C71A H71G 111.3 . . ?
C71A N71A H71H 109.5 . . ?
C71A N71A H71I 109.5 . . ?
H71H N71A H71I 109.5 . . ?
C71A N71A H71J 109.5 . . ?
H71H N71A H71J 109.5 . . ?
H71I N71A H71J 109.5 . . ?

loop_
_geom_bond_atom_site_label_1
_geom_bond_atom_site_label_2
_geom_bond_distance
_geom_bond_site_symmetry_2
_geom_bond_publ_flag
Ni1 Sn5 2.3865(5) . ?
Ni1 Sn1 2.6363(4) 2_557 ?
Ni1 Sn1 2.6363(4) . ?
Ni1 Sn3 2.6671(3) . ?
Ni1 Sn3 2.6671(3) 2_557 ?
Ni1 Sn4 2.6782(2) 2_557 ?
Ni1 Sn4 2.6782(2) . ?
Ni1 Sn2 2.7315(3) . ?
Ni1 Sn2 2.7315(3) 2_557 ?
Ni2 Sn5 2.3822(5) . ?
Ni2 Sn8 2.6236(4) 2_557 ?
Ni2 Sn8 2.6236(4) . ?
Ni2 Sn6 2.6704(3) . ?
Ni2 Sn6 2.6704(3) 2_557 ?
Ni2 Sn7 2.6784(2) . ?
Ni2 Sn7 2.6784(3) 2_557 ?
Ni2 Sn9 2.7403(3) . ?
Ni2 Sn9 2.7403(3) 2_557 ?
Sn1 Sn2 3.0208(3) 2_557 ?
Sn1 Sn2 3.0265(3) . ?
Sn1 Sn1 3.1395(4) 2_557 ?
Sn1 Sn3 3.1565(3) . ?
Sn1 Sn4 3.2086(3) . ?
Sn2 Sn4 2.9820(3) 2_557 ?
Sn2 Sn3 3.0038(3) . ?
Sn2 Sn1 3.0208(3) 2_557 ?
Sn3 Sn4 2.9767(3) . ?
Sn3 Sn5 3.1386(3) . ?
Sn4 Sn2 2.9820(3) 2_557 ?
Sn4 Sn5 3.1177(3) . ?
Sn5 Sn4 3.1177(3) 2_557 ?
Sn5 Sn6 3.1364(3) 2_557 ?
Sn5 Sn6 3.1364(3) . ?
Sn5 Sn3 3.1386(3) 2_557 ?
Sn5 Sn7 3.1396(3) 2_557 ?
Sn5 Sn7 3.1396(3) . ?
Sn6 Sn7 2.9713(3) . ?
Sn6 Sn9 2.9755(3) 2_557 ?
Sn6 Sn8 3.1872(3) . ?
Sn7 Sn9 3.0089(3) . ?
Sn7 Sn8 3.1823(3) . ?
Sn8 Sn9 3.0186(3) . ?
Sn8 Sn9 3.0198(3) 2_557 ?
Sn8 Sn8 3.0715(4) 2_557 ?
Sn9 Sn6 2.9755(3) 2_557 ?
Sn9 Sn8 3.0198(3) 2_557 ?
K21 O30 2.749(2) . ?
K21 O22 2.790(2) . ?
K21 O34 2.801(2) . ?
K21 O36 2.812(2) . ?
K21 O24 2.838(2) . ?
K21 O28 2.850(3) . ?
K21 N21 3.016(3) . ?
K21 N22 3.049(3) . ?
N21 C21 1.463(6) . ?
N21 C32 1.472(6) . ?
N21 C33 1.475(5) . ?
N22 C27 1.456(7) . ?
N22 C26 1.466(7) . ?
N22 C38 1.477(6) . ?
C21 C22 1.480(8) . ?
C21 H21A 0.83(6) . ?
C21 H21B 0.95(4) . ?
O22 C22 1.413(5) . ?
O22 C23 1.422(5) . ?
C22 H22A 0.87(6) . ?
C22 H22B 0.99(5) . ?
O24 C25 1.411(7) . ?
O24 C24 1.422(5) . ?
C23 C24 1.455(8) . ?
C23 H23A 0.91(5) . ?
C23 H23B 0.84(6) . ?
O28 C29 1.413(6) . ?
O28 C28 1.436(6) . ?
C24 H24A 0.93(4) . ?
C24 H24B 0.97(5) . ?
O30 C30 1.424(6) . ?
O30 C31 1.431(6) . ?
C25 C26 1.495(8) . ?
C25 H25A 0.92(9) . ?
C25 H25B 0.99(4) . ?
O34 C35 1.422(5) . ?
O34 C34 1.425(5) . ?
C26 H26A 0.90(7) . ?
C26 H26B 0.98(6) . ?
O36 C36 1.414(5) . ?
O36 C37 1.428(5) . ?
C27 C28 1.486(9) . ?
C27 H27A 1.05(5) . ?
C27 H27B 1.09(6) . ?
C28 H28A 0.76(7) . ?
C28 H28B 0.88(5) . ?
C29 C30 1.475(9) . ?
C29 H29A 0.90(6) . ?
C29 H29B 1.02(5) . ?
C30 H30A 0.78(4) . ?
C30 H30B 0.92(5) . ?
C31 C32 1.497(7) . ?
C31 H31A 0.90(5) . ?
C31 H31B 0.95(4) . ?
C32 H32A 0.88(6) . ?
C32 H32B 0.97(5) . ?
C33 C34 1.492(7) . ?
C33 H33A 0.94(5) . ?
C33 H33B 0.96(4) . ?
C34 H34A 1.00(5) . ?
C34 H34B 0.97(5) . ?
C35 C36 1.460(7) . ?
C35 H35A 0.94(4) . ?
C35 H35B 0.90(6) . ?
C36 H36A 0.93(4) . ?
C36 H36B 0.98(5) . ?
C37 C38 1.469(8) . ?
C37 H37A 0.86(5) . ?
C37 H37B 1.10(5) . ?
C38 H38A 0.91(4) . ?
C38 H38B 0.96(6) . ?
K41 O48 2.791(2) . ?
K41 O50 2.806(2) . ?
K41 O56 2.813(2) . ?
K41 O42 2.835(2) . ?
K41 O54 2.869(2) . ?
K41 O44 2.878(2) . ?
K41 N41 2.993(3) . ?
K41 N42 3.016(3) . ?
N41 C41 1.465(5) . ?
N41 C52 1.468(6) . ?
N41 C53 1.477(5) . ?
N42 C47 1.463(4) . ?
N42 C46 1.468(4) . ?
N42 C58 1.473(4) . ?
C41 C42 1.501(6) . ?
C41 H41A 0.90(5) . ?
C41 H41B 0.99(4) . ?
C42 O42 1.420(4) . ?
C42 H42A 0.92(5) . ?
C42 H42B 0.98(4) . ?
O42 C43 1.423(4) . ?
C43 C44 1.481(6) . ?
C43 H43A 0.93(4) . ?
C43 H43B 0.98(4) . ?
C44 O44 1.419(4) . ?
C44 H44A 0.97(4) . ?
C44 H44B 0.93(4) . ?
O44 C45 1.424(4) . ?
C45 C46 1.506(5) . ?
C45 H45A 1.02(4) . ?
C45 H45B 0.95(4) . ?
C46 H46A 0.98(4) . ?
C46 H46B 1.03(4) . ?
C47 C48 1.505(5) . ?
C47 H47A 0.89(4) . ?
C47 H47B 0.92(4) . ?
C48 O48 1.420(4) . ?
C48 H48A 0.94(4) . ?
C48 H48B 1.00(4) . ?
O48 C49 1.430(4) . ?
C49 C50 1.486(6) . ?
C49 H49A 0.95(4) . ?
C49 H49B 0.93(4) . ?
C50 O50 1.423(4) . ?
C50 H50A 0.94(4) . ?
C50 H50B 0.91(4) . ?
O50 C51 1.422(5) . ?
C51 C52 1.494(7) . ?
C51 H51A 0.86(6) . ?
C51 H51B 0.94(5) . ?
C52 H52A 0.89(5) . ?
C52 H52B 0.86(4) . ?
C53 C54 1.501(7) . ?
C53 H53A 0.96(5) . ?
C53 H53B 0.95(5) . ?
C54 O54 1.425(5) . ?
C54 H54A 0.90(4) . ?
C54 H54B 0.99(4) . ?
O54 C55 1.417(4) . ?
C55 C56 1.472(6) . ?
C55 H55A 0.93(4) . ?
C55 H55B 1.05(4) . ?
C56 O56 1.426(4) . ?
C56 H56A 1.04(4) . ?
C56 H56B 0.89(5) . ?
O56 C57 1.432(5) . ?
C57 C58 1.496(6) . ?
C57 H57A 0.98(5) . ?
C57 H57B 1.04(4) . ?
C58 H58A 0.99(4) . ?
C58 H58B 0.89(4) . ?
C61 N61 1.483(7) . ?
C61 C61 1.492(10) 5_566 ?
C61 H61A 0.9900 . ?
C61 H61B 0.9900 . ?
N61 H61C 0.9100 . ?
N61 H61D 0.9100 . ?
N61 H61E 0.9100 . ?
C61A N61A 1.51(2) . ?
C61A C61A 1.53(3) 5_566 ?
C61A H61F 0.9900 . ?
C61A H61G 0.9900 . ?
N61A H61H 0.9100 . ?
N61A H61I 0.9100 . ?
N61A H61J 0.9100 . ?
C71 N71 1.370(7) . ?
C71 C71 1.650(10) 2_557 ?
C71 H71A 0.9900 . ?
C71 H71B 0.9900 . ?
N71 H71C 0.9100 . ?
N71 H71D 0.9100 . ?
N71 H71E 0.9100 . ?
C71A N71A 1.55(2) . ?
C71A C71A 2.015(10) 2_557 ?
C71A H71F 0.9900 . ?
C71A H71G 0.9900 . ?
N71A H71H 0.9100 . ?
N71A H71I 0.9100 . ?
N71A H71J 0.9100 . ?

loop_
_geom_hbond_atom_site_label_D
_geom_hbond_atom_site_label_H
_geom_hbond_atom_site_label_A
_geom_hbond_distance_DH
_geom_hbond_distance_HA
_geom_hbond_distance_DA
_geom_hbond_angle_DHA
_geom_hbond_site_symmetry_A
N61A H61H O48 0.91 2.49 3.319(18) 151.6 .
N61 H61D O48 0.91 2.58 3.302(5) 136.3 .
